data_4123275
loop_
_publ_author_name
'Ranmohotti, Kulugammana G. S.'
'Djieutedjeu, Honore'
'Lopez, Juan'
'Page, Alexander'
'Haldolaarachchige, Neel'
'Chi, Hang'
'Sahoo, Pranati'
'Uher, Ctirad'
'Young, David'
'Poudeu, Pierre F. P.'

_publ_section_title
;
 Coexistence of High-Tc Ferromagnetism and n-Type Electrical Conductivity
 in FeBi2Se4.
;
_journal_issue 2
_journal_name_full 'Journal of the American Chemical Society'
_journal_page_first 691
_journal_page_last 698
_journal_paper_doi 10.1021/ja5084255
_journal_volume 137
_journal_year 2015
_chemical_formula_moiety 'Bi4 Fe2 Se8'
_chemical_formula_sum 'Bi4 Fe2 Se8'
_chemical_formula_weight 1579.45
_chemical_melting_point 930
_chemical_name_systematic
; 
Iron Bismuth Selenide (1/2/4) 
;
_space_group_IT_number 12
_symmetry_cell_setting monoclinic
_symmetry_space_group_name_Hall '-C 2y'
_symmetry_space_group_name_H-M 'C 1 2/m 1'
_atom_sites_solution_primary direct
_atom_sites_solution_secondary difmap
_audit_creation_method SHELXL-97
_cell_angle_alpha 90.00
_cell_angle_beta 114.931(7)
_cell_angle_gamma 90.00
_cell_formula_units_Z 2
_cell_length_a 13.2972(13)
_cell_length_b 4.1037(3)
_cell_length_c 15.0380(14)
_cell_measurement_temperature 100(2)
_cell_measurement_theta_max 29.25
_cell_measurement_theta_min 3
_cell_volume 744.12(12)
_computing_cell_refinement 'CELL (STOE & Cie GmbH, Darmstadt, 2000)'
_computing_data_collection 'EXPOSE (STOE & Cie GmbH, Darmstadt, 2000)'
_computing_data_reduction 'INTEGRATE (STOE & Cie GmbH, Darmstadt, 2000)'
_computing_molecular_graphics 'Diamond (Brandenburg, 1995)'
_computing_structure_refinement 'SHELXL-97 (Sheldrick, 2008)'
_computing_structure_solution 'SHELXS-97 (Sheldrick, 2008)'
_diffrn_ambient_temperature 100(2)
_diffrn_measured_fraction_theta_full 0.99
_diffrn_measured_fraction_theta_max 0.99
_diffrn_measurement_device_type 'IPDS-2T Stoe'
_diffrn_measurement_method 'fixed phi and incremental omega oscillation 0.5 degree, 5 min exposure time'
_diffrn_radiation_monochromator graphite
_diffrn_radiation_source 'fine-focus sealed tube'
_diffrn_radiation_type MoK\a
_diffrn_radiation_wavelength 0.71073
_diffrn_reflns_av_R_equivalents 0.0782
_diffrn_reflns_av_sigmaI/netI 0.0399
_diffrn_reflns_limit_h_max 18
_diffrn_reflns_limit_h_min -18
_diffrn_reflns_limit_k_max 5
_diffrn_reflns_limit_k_min -5
_diffrn_reflns_limit_l_max 20
_diffrn_reflns_limit_l_min -20
_diffrn_reflns_number 6609
_diffrn_reflns_theta_full 29.13
_diffrn_reflns_theta_max 29.13
_diffrn_reflns_theta_min 2.99
_exptl_absorpt_coefficient_mu 68.564
_exptl_absorpt_correction_T_max 0.32
_exptl_absorpt_correction_T_min 0.010
_exptl_absorpt_correction_type numerical
_exptl_absorpt_process_details
; 
crystal description from video camera using FACEIT 
(STOE & Cie GmbH, Darmstadt, 2003) and optimized with X-SHAPE 
(STOE & Cie GmbH, Darmstadt, 2003) 
using set of equivalent reflections 
;
_exptl_crystal_colour Black
_exptl_crystal_density_diffrn 7.049
_exptl_crystal_density_meas 'not measured'
_exptl_crystal_density_method 'not measured'
_exptl_crystal_description Needle
_exptl_crystal_F_000 1312.1
_exptl_crystal_size_max 0.15
_exptl_crystal_size_mid 0.06
_exptl_crystal_size_min 0.05
_refine_diff_density_max 2.177
_refine_diff_density_min -2.510
_refine_diff_density_rms 0.418
_refine_ls_extinction_coef 0.00141(12)
_refine_ls_extinction_expression Fc^*^=kFc[1+0.001xFc^2^\l^3^/sin(2\q)]^-1/4^
_refine_ls_extinction_method SHELXL
_refine_ls_goodness_of_fit_ref 1.070
_refine_ls_matrix_type full
_refine_ls_number_parameters 49
_refine_ls_number_reflns 1140
_refine_ls_number_restraints 1
_refine_ls_restrained_S_all 1.069
_refine_ls_R_factor_all 0.0269
_refine_ls_R_factor_gt 0.0268
_refine_ls_shift/su_max 0.005
_refine_ls_shift/su_mean 0.000
_refine_ls_structure_factor_coef Fsqd
_refine_ls_weighting_details 'calc w=1/[\s^2^(Fo^2^)+(0.0421P)^2^+0.0000P] where P=(Fo^2^+2Fc^2^)/3'
_refine_ls_weighting_scheme calc
_refine_ls_wR_factor_gt 0.0644
_refine_ls_wR_factor_ref 0.0644
_reflns_number_gt 1139
_reflns_number_total 1140
_reflns_threshold_expression >2sigma(I)
_cod_data_source_file ja5084255_si_002.cif
_cod_data_source_block FeBi2Se4-100K
_cod_depositor_comments
;
The following automatic conversions were performed:

'_symmetry_cell_setting' value 'Monoclinic' changed to 'monoclinic'
according to
/home/saulius/struct/COD-crude-data--automatic-downloads/rss-feeds/ACS/lib/dictionaries/cif_core.dic
dictionary named 'cif_core.dic' version 2.4.2 from
2011-04-26.

'_exptl_absorpt_correction_type' value 'Numerical'
changed to 'numerical' according to
/home/saulius/struct/COD-crude-data--automatic-downloads/rss-feeds/ACS/lib/dictionaries/cif_core.dic
dictionary named 'cif_core.dic' version 2.4.2 from 2011-04-26.

Automatic conversion script
Id: cif_fix_values 2935 2014-11-11 08:27:57Z andrius 

 Adding full bibliography for 4123274--4123276.cif.
;
_cod_original_cell_volume 744.12(11)
_cod_original_sg_symbol_H-M C2/m
_cod_database_code 4123275

loop_
_symmetry_equiv_pos_as_xyz
'x, y, z'
'-x, y, -z'
'x+1/2, y+1/2, z'
'-x+1/2, y+1/2, -z'
'-x, -y, -z'
'x, -y, z'
'-x+1/2, -y+1/2, -z'
'x+1/2, -y+1/2, z'

loop_
_atom_site_label
_atom_site_type_symbol
_atom_site_fract_x
_atom_site_fract_y
_atom_site_fract_z
_atom_site_U_iso_or_equiv
_atom_site_adp_type
_atom_site_occupancy
_atom_site_symmetry_multiplicity
_atom_site_calc_flag
_atom_site_refinement_flags
Bi1 Bi 0.21740(6) 0.0000 0.36231(5) 0.01304(19) Uani 0.8401(1) 2 d SP
Fe1 Fe 0.21740(6) 0.0000 0.36231(5) 0.01304(19) Uani 0.1599(1) 2 d SP
Bi2 Bi 0.34943(5) 0.5000 0.13666(5) 0.01154(18) Uani 0.8546(10) 2 d SP
Fe2 Fe 0.34943(5) 0.5000 0.13666(5) 0.01154(18) Uani 0.1454(10) 2 d SP
Fe3 Fe 0.5000 0.5000 0.5000 0.0098(6) Uani 1 4 d S
Bi4 Bi 0.5000 0.0000 0.0000 0.0067(2) Uani 0.6106(19) 4 d SP
Fe4 Fe 0.5000 0.0000 0.0000 0.0067(2) Uani 0.3894(19) 4 d SP
Se1 Se 0.50941(13) 0.0000 0.19296(13) 0.0167(3) Uani 1 2 d S
Se2 Se 0.11319(13) 0.5000 0.45651(11) 0.0130(3) Uani 1 2 d S
Se3 Se 0.34619(14) 0.5000 0.32945(12) 0.0141(3) Uani 1 2 d S
Se4 Se 0.16351(13) 0.0000 0.06626(11) 0.0133(3) Uani 1 2 d S

loop_
_atom_site_aniso_label
_atom_site_aniso_U_11
_atom_site_aniso_U_22
_atom_site_aniso_U_33
_atom_site_aniso_U_23
_atom_site_aniso_U_13
_atom_site_aniso_U_12
Bi1 0.0106(3) 0.0115(3) 0.0098(3) 0.000 -0.0028(2) 0.000
Fe1 0.0106(3) 0.0115(3) 0.0098(3) 0.000 -0.0028(2) 0.000
Bi2 0.0095(3) 0.0098(3) 0.0112(3) 0.000 0.0003(2) 0.000
Fe2 0.0095(3) 0.0098(3) 0.0112(3) 0.000 0.0003(2) 0.000
Fe3 0.0076(14) 0.0136(14) 0.0064(13) 0.000 0.0012(11) 0.000
Bi4 0.0052(5) 0.0083(5) 0.0054(5) 0.000 0.0012(3) 0.000
Fe4 0.0052(5) 0.0083(5) 0.0054(5) 0.000 0.0012(3) 0.000
Se1 0.0095(7) 0.0123(7) 0.0200(8) 0.000 -0.0021(6) 0.000
Se2 0.0109(7) 0.0203(8) 0.0064(7) 0.000 0.0024(6) 0.000
Se3 0.0207(8) 0.0122(7) 0.0140(8) 0.000 0.0117(6) 0.000
Se4 0.0150(7) 0.0159(8) 0.0108(7) 0.000 0.0071(6) 0.000

loop_
_atom_type_symbol
_atom_type_description
_atom_type_scat_dispersion_real
_atom_type_scat_dispersion_imag
_atom_type_scat_source
Fe Fe 0.3463 0.8444 'International Tables Vol C Tables 4.2.6.8 and 6.1.1.4'
Se Se -0.0929 2.2259 'International Tables Vol C Tables 4.2.6.8 and 6.1.1.4'
Bi Bi -4.1077 10.2566 'International Tables Vol C Tables 4.2.6.8 and 6.1.1.4'

loop_
_geom_angle_atom_site_label_1
_geom_angle_atom_site_label_2
_geom_angle_atom_site_label_3
_geom_angle
_geom_angle_site_symmetry_1
_geom_angle_site_symmetry_3
Se2 Bi1 Se3 82.43(4) 7_556 .
Se2 Bi1 Se3 82.44(4) 7_556 1_545
Se3 Bi1 Se3 92.26(5) . 1_545
Se2 Bi1 Se2 83.33(4) 7_556 .
Se3 Bi1 Se2 91.12(3) . .
Se3 Bi1 Se2 164.80(5) 1_545 .
Se2 Bi1 Se2 83.33(4) 7_556 1_545
Se3 Bi1 Se2 164.80(5) . 1_545
Se3 Bi1 Se2 91.12(3) 1_545 1_545
Se2 Bi1 Se2 81.95(4) . 1_545
Se2 Bi1 Se1 142.62(2) 7_556 3_445
Se3 Bi1 Se1 129.86(5) . 3_445
Se3 Bi1 Se1 78.52(4) 1_545 3_445
Se2 Bi1 Se1 110.29(4) . 3_445
Se2 Bi1 Se1 65.34(4) 1_545 3_445
Se2 Bi1 Se1 142.62(2) 7_556 3_455
Se3 Bi1 Se1 78.52(4) . 3_455
Se3 Bi1 Se1 129.86(5) 1_545 3_455
Se2 Bi1 Se1 65.34(4) . 3_455
Se2 Bi1 Se1 110.29(4) 1_545 3_455
Se1 Bi1 Se1 71.26(3) 3_445 3_455
Se1 Bi2 Se1 93.51(5) . 1_565
Se1 Bi2 Se3 91.55(5) . .
Se1 Bi2 Se3 91.55(5) 1_565 .
Se1 Bi2 Se4 91.04(5) . 7
Se1 Bi2 Se4 91.03(5) 1_565 7
Se3 Bi2 Se4 176.23(5) . 7
Se1 Bi2 Se4 175.50(4) . 1_565
Se1 Bi2 Se4 90.76(3) 1_565 1_565
Se3 Bi2 Se4 89.75(4) . 1_565
Se4 Bi2 Se4 87.48(4) 7 1_565
Se1 Bi2 Se4 90.76(3) . .
Se1 Bi2 Se4 175.50(4) 1_565 .
Se3 Bi2 Se4 89.75(4) . .
Se4 Bi2 Se4 87.48(4) 7 .
Se4 Bi2 Se4 84.93(4) 1_565 .
Se3 Fe3 Se3 180.0 . 5_666
Se3 Fe3 Se2 87.23(4) . 7_556
Se3 Fe3 Se2 92.76(4) 5_666 7_556
Se3 Fe3 Se2 92.77(4) . 3
Se3 Fe3 Se2 87.24(4) 5_666 3
Se2 Fe3 Se2 180.0 7_556 3
Se3 Fe3 Se2 92.77(4) . 3_545
Se3 Fe3 Se2 87.24(4) 5_666 3_545
Se2 Fe3 Se2 84.90(5) 7_556 3_545
Se2 Fe3 Se2 95.10(5) 3 3_545
Se3 Fe3 Se2 87.23(4) . 7_566
Se3 Fe3 Se2 92.76(4) 5_666 7_566
Se2 Fe3 Se2 95.10(5) 7_556 7_566
Se2 Fe3 Se2 84.90(5) 3 7_566
Se2 Fe3 Se2 180.00(6) 3_545 7_566
Se4 Bi4 Se4 180.00(11) 7_545 3
Se4 Bi4 Se4 92.24(5) 7_545 7
Se4 Bi4 Se4 87.76(5) 3 7
Se4 Bi4 Se4 87.76(5) 7_545 3_545
Se4 Bi4 Se4 92.24(5) 3 3_545
Se4 Bi4 Se4 180.00(6) 7 3_545
Se4 Bi4 Se1 86.81(4) 7_545 5_655
Se4 Bi4 Se1 93.19(4) 3 5_655
Se4 Bi4 Se1 86.81(4) 7 5_655
Se4 Bi4 Se1 93.19(4) 3_545 5_655
Se4 Bi4 Se1 93.19(4) 7_545 .
Se4 Bi4 Se1 86.81(4) 3 .
Se4 Bi4 Se1 93.19(4) 7 .
Se4 Bi4 Se1 86.81(4) 3_545 .
Se1 Bi4 Se1 180.0 5_655 .
Se4 Fe4 Se4 180.00(11) 7_545 3
Se4 Fe4 Se4 92.24(5) 7_545 7
Se4 Fe4 Se4 87.76(5) 3 7
Se4 Fe4 Se4 87.76(5) 7_545 3_545
Se4 Fe4 Se4 92.24(5) 3 3_545
Se4 Fe4 Se4 180.00(6) 7 3_545
Se4 Fe4 Se1 86.81(4) 7_545 5_655
Se4 Fe4 Se1 93.19(4) 3 5_655
Se4 Fe4 Se1 86.81(4) 7 5_655
Se4 Fe4 Se1 93.19(4) 3_545 5_655
Se4 Fe4 Se1 93.19(4) 7_545 .
Se4 Fe4 Se1 86.81(4) 3 .
Se4 Fe4 Se1 93.19(4) 7 .
Se4 Fe4 Se1 86.81(4) 3_545 .
Se1 Fe4 Se1 180.0 5_655 .
Bi2 Se1 Fe2 93.51(5) . 1_545
Bi2 Se1 Bi2 93.51(5) . 1_545
Fe2 Se1 Bi2 0.00(4) 1_545 1_545
Bi2 Se1 Bi4 89.46(4) . .
Fe2 Se1 Bi4 89.46(4) 1_545 .
Bi2 Se1 Bi4 89.46(4) 1_545 .
Bi2 Se1 Fe4 89.46(4) . .
Fe2 Se1 Fe4 89.46(4) 1_545 .
Bi2 Se1 Fe4 89.46(4) 1_545 .
Bi4 Se1 Fe4 0.0 . .
Bi2 Se1 Bi1 93.23(2) . 3
Fe2 Se1 Bi1 154.82(6) 1_545 3
Bi2 Se1 Bi1 154.82(6) 1_545 3
Bi4 Se1 Bi1 114.84(5) . 3
Fe4 Se1 Bi1 114.84(5) . 3
Fe1 Se2 Bi1 0.00(2) 7_556 7_556
Fe1 Se2 Fe3 93.82(4) 7_556 3_445
Bi1 Se2 Fe3 93.82(4) 7_556 3_445
Fe1 Se2 Fe3 93.82(4) 7_556 3_455
Bi1 Se2 Fe3 93.82(4) 7_556 3_455
Fe3 Se2 Fe3 95.10(5) 3_445 3_455
Fe1 Se2 Bi1 96.67(4) 7_556 1_565
Bi1 Se2 Bi1 96.67(4) 7_556 1_565
Fe3 Se2 Bi1 167.73(5) 3_445 1_565
Fe3 Se2 Bi1 90.544(13) 3_455 1_565
Fe1 Se2 Fe1 96.67(4) 7_556 1_565
Bi1 Se2 Fe1 96.67(4) 7_556 1_565
Fe3 Se2 Fe1 167.73(5) 3_445 1_565
Fe3 Se2 Fe1 90.544(13) 3_455 1_565
Bi1 Se2 Fe1 0.00(2) 1_565 1_565
Fe3 Se3 Bi1 96.49(4) . .
Fe3 Se3 Fe1 96.49(4) . 1_565
Bi1 Se3 Fe1 92.26(5) . 1_565
Fe3 Se3 Bi1 96.49(4) . 1_565
Bi1 Se3 Bi1 92.26(5) . 1_565
Fe1 Se3 Bi1 0.00(3) 1_565 1_565
Fe3 Se3 Bi2 131.78(7) . .
Bi1 Se3 Bi2 115.76(5) . .
Fe1 Se3 Bi2 115.76(5) 1_565 .
Bi1 Se3 Bi2 115.76(5) 1_565 .
Fe4 Se4 Bi4 0.0 3_445 3_445
Fe4 Se4 Fe4 92.24(5) 3_445 3_455
Bi4 Se4 Fe4 92.24(5) 3_445 3_455
Fe4 Se4 Bi4 92.24(5) 3_445 3_455
Bi4 Se4 Bi4 92.24(5) 3_445 3_455
Fe4 Se4 Bi4 0.0 3_455 3_455
Fe4 Se4 Bi2 86.31(4) 3_445 7
Bi4 Se4 Bi2 86.31(4) 3_445 7
Fe4 Se4 Bi2 86.31(4) 3_455 7
Bi4 Se4 Bi2 86.31(4) 3_455 7
Fe4 Se4 Fe2 86.31(4) 3_445 7
Bi4 Se4 Fe2 86.31(4) 3_445 7
Fe4 Se4 Fe2 86.31(4) 3_455 7
Bi4 Se4 Fe2 86.31(4) 3_455 7
Bi2 Se4 Fe2 0.00(2) 7 7
Fe4 Se4 Bi2 91.399(11) 3_445 1_545
Bi4 Se4 Bi2 91.399(11) 3_445 1_545
Fe4 Se4 Bi2 176.10(5) 3_455 1_545
Bi4 Se4 Bi2 176.10(5) 3_455 1_545
Bi2 Se4 Bi2 92.52(4) 7 1_545
Fe2 Se4 Bi2 92.52(4) 7 1_545

loop_
_geom_bond_atom_site_label_1
_geom_bond_atom_site_label_2
_geom_bond_distance
_geom_bond_site_symmetry_2
Bi1 Se2 2.7062(17) 7_556
Bi1 Se3 2.8461(12) .
Bi1 Se3 2.8461(12) 1_545
Bi1 Se2 3.1292(13) .
Bi1 Se2 3.1293(13) 1_545
Bi1 Se1 3.5223(14) 3_445
Bi1 Se1 3.5223(14) 3_455
Bi2 Se1 2.8167(12) .
Bi2 Se1 2.8167(12) 1_565
Bi2 Se3 2.9176(18) .
Bi2 Se4 2.9831(17) 7
Bi2 Se4 3.0391(13) 1_565
Bi2 Se4 3.0391(13) .
Fe3 Se3 2.5177(17) .
Fe3 Se3 2.5177(17) 5_666
Fe3 Se2 2.7808(11) 7_556
Fe3 Se2 2.7808(11) 3
Fe3 Se2 2.7808(11) 3_545
Fe3 Se2 2.7808(11) 7_566
Bi4 Se4 2.8467(11) 7_545
Bi4 Se4 2.8467(11) 3
Bi4 Se4 2.8467(11) 7
Bi4 Se4 2.8467(11) 3_545
Bi4 Se1 2.8512(19) 5_655
Bi4 Se1 2.8513(19) .
Fe4 Se4 2.8467(11) 7_545
Fe4 Se4 2.8467(11) 3
Fe4 Se4 2.8467(11) 7
Fe4 Se4 2.8467(11) 3_545
Fe4 Se1 2.8512(19) 5_655
Fe4 Se1 2.8513(19) .
Se1 Fe2 2.8168(12) 1_545
Se1 Bi2 2.8168(12) 1_545
Se1 Bi1 3.5223(14) 3
Se2 Fe1 2.7062(17) 7_556
Se2 Bi1 2.7062(17) 7_556
Se2 Fe3 2.7808(11) 3_445
Se2 Fe3 2.7808(11) 3_455
Se2 Bi1 3.1292(13) 1_565
Se2 Fe1 3.1292(13) 1_565
Se3 Fe1 2.8461(12) 1_565
Se3 Bi1 2.8461(12) 1_565
Se4 Fe4 2.8467(11) 3_445
Se4 Bi4 2.8467(11) 3_445
Se4 Fe4 2.8467(11) 3_455
Se4 Bi4 2.8467(11) 3_455
Se4 Bi2 2.9831(17) 7
Se4 Fe2 2.9831(17) 7
Se4 Bi2 3.0391(13) 1_545
